data_7133057
loop_
_publ_author_name
'Fu, Hong-Ru'
'Ren, Dan-Dan'
'Zhang, Kun'
'Wang, Shuang'
'Yang, Xu-Jing'
'Ding, Qing-Rong'
'Wu, Ya-Pan'

_publ_section_title
;
 Hierarchical chiral MOFs with the induced chirality of AIE ligands
 exhibiting non-reciprocal CPL.
;
_journal_issue 48
_journal_name_full 'Chemical communications (Cambridge, England)'
_journal_page_first 6182
_journal_page_last 6185
_journal_paper_doi 10.1039/d4cc00925h
_journal_volume 60
_journal_year 2024
_chemical_absolute_configuration ads
_chemical_formula_moiety 'C56 H46 Cd2 N6 O10'
_chemical_formula_sum 'C56 H46 Cd2 N6 O10'
_chemical_formula_weight 1187.79
_space_group_crystal_system orthorhombic
_space_group_IT_number 19
_space_group_name_Hall 'P 2ac 2ab'
_space_group_name_H-M_alt 'P 21 21 21'
_atom_sites_solution_hydrogens geom
_audit_creation_date 2023-05-24
_audit_creation_method
;
Olex2 1.2
(compiled 2018.05.29 svn.r3508 for OlexSys, GUI svn.r5506)
;
_audit_update_record
;
2023-05-24 deposited with the CCDC.	2024-05-10 downloaded from the CCDC.
;
_cell_angle_alpha 90
_cell_angle_beta 90
_cell_angle_gamma 90
_cell_formula_units_Z 4
_cell_length_a 9.6443(3)
_cell_length_b 17.6700(6)
_cell_length_c 36.6530(10)
_cell_measurement_reflns_used 9404
_cell_measurement_temperature 293(2)
_cell_measurement_theta_max 27.8420
_cell_measurement_theta_min 3.6920
_cell_volume 6246.2(3)
_computing_cell_refinement 'CrysAlisPro 1.171.41.121a (Rigaku OD, 2021)'
_computing_data_collection 'CrysAlisPro 1.171.41.121a (Rigaku OD, 2021)'
_computing_data_reduction 'CrysAlisPro 1.171.41.121a (Rigaku OD, 2021)'
_computing_molecular_graphics 'Olex2 (Dolomanov et al., 2009)'
_computing_publication_material 'Olex2 (Dolomanov et al., 2009)'
_computing_structure_refinement 'ShelXL (Sheldrick, 2015)'
_computing_structure_solution 'olex2.solve (Bourhis et al., 2015)'
_diffrn_ambient_temperature 293(2)
_diffrn_measured_fraction_theta_full 0.996
_diffrn_measured_fraction_theta_max 0.847
_diffrn_measurement_device_type 'SuperNova, Single source at offset/far, EosS2'
_diffrn_measurement_method '\w scans'
_diffrn_radiation_type MoK\a
_diffrn_radiation_wavelength 0.71073
_diffrn_reflns_av_R_equivalents 0.0385
_diffrn_reflns_av_unetI/netI 0.0852
_diffrn_reflns_Laue_measured_fraction_full 0.996
_diffrn_reflns_Laue_measured_fraction_max 0.847
_diffrn_reflns_limit_h_max 10
_diffrn_reflns_limit_h_min -13
_diffrn_reflns_limit_k_max 23
_diffrn_reflns_limit_k_min -17
_diffrn_reflns_limit_l_max 49
_diffrn_reflns_limit_l_min -24
_diffrn_reflns_number 20715
_diffrn_reflns_point_group_measured_fraction_full 0.940
_diffrn_reflns_point_group_measured_fraction_max 0.766
_diffrn_reflns_theta_full 25.242
_diffrn_reflns_theta_max 29.264
_diffrn_reflns_theta_min 3.276
_diffrn_source 'micro-focus sealed X-ray tube'
_exptl_absorpt_coefficient_mu 0.735
_exptl_absorpt_correction_T_max 0.889
_exptl_absorpt_correction_T_min 0.868
_exptl_absorpt_correction_type multi-scan
_exptl_absorpt_process_details
;
CrysAlisPro 1.171.41.121a (Rigaku Oxford Diffraction, 2021)
Empirical absorption correction using spherical harmonics,
implemented in SCALE3 ABSPACK scaling algorithm.
;
_exptl_crystal_colour 'clear greenish green'
_exptl_crystal_density_diffrn 1.263
_exptl_crystal_description blcok
_exptl_crystal_F_000 2400
_exptl_crystal_size_max 0.2
_exptl_crystal_size_mid 0.16
_exptl_crystal_size_min 0.16
_refine_diff_density_max 1.470
_refine_diff_density_min -0.735
_refine_diff_density_rms 0.142
_refine_ls_abs_structure_details
;
 Flack x determined using 2892 quotients [(I+)-(I-)]/[(I+)+(I-)]
 (Parsons, Flack and Wagner, Acta Cryst. B69 (2013) 249-259).
;
_refine_ls_abs_structure_Flack -0.050(17)
_refine_ls_extinction_method none
_refine_ls_goodness_of_fit_ref 1.093
_refine_ls_hydrogen_treatment constr
_refine_ls_matrix_type full
_refine_ls_number_parameters 670
_refine_ls_number_reflns 13045
_refine_ls_number_restraints 30
_refine_ls_restrained_S_all 1.096
_refine_ls_R_factor_all 0.0912
_refine_ls_R_factor_gt 0.0725
_refine_ls_shift/su_max 0.001
_refine_ls_shift/su_mean 0.000
_refine_ls_structure_factor_coef Fsqd
_refine_ls_weighting_details 'w=1/[\s^2^(Fo^2^)+(0.1212P)^2^+0.7181P] where P=(Fo^2^+2Fc^2^)/3'
_refine_ls_weighting_scheme calc
_refine_ls_wR_factor_gt 0.2030
_refine_ls_wR_factor_ref 0.2237
_reflns_Friedel_coverage 0.645
_reflns_Friedel_fraction_full 0.870
_reflns_Friedel_fraction_max 0.667
_reflns_number_gt 10286
_reflns_number_total 13045
_reflns_threshold_expression 'I > 2\s(I)'
_cod_data_source_file d4cc00925h2.cif
_cod_data_source_block LCF-15_auto_sqd
_cod_depositor_comments 'Adding full bibliography for 7133057--7133060.cif.'
_cod_database_code 7133057
_shelx_shelxl_version_number 2014/7
_shelx_space_group_comment
;
The symmetry employed for this shelxl refinement is uniquely defined
by the following loop, which should always be used as a source of
symmetry information in preference to the above space-group names.
They are only intended as comments.
;
_shelx_estimated_absorpt_t_max 0.891
_shelx_estimated_absorpt_t_min 0.867
_olex2_refinement_description
;
1. Fixed Uiso
 At 1.2 times of:
  All C(H) groups, All C(H,H) groups
 At 1.5 times of:
  All C(H,H,H) groups
2. Uiso/Uaniso restraints and constraints
Uanis(C01Z) \\sim Ueq, Uanis(C021) \\sim Ueq: with sigma of 0.01 and sigma for
terminal atoms of 0.02
Uanis(C5) \\sim Ueq: with sigma of 0.01 and sigma for terminal atoms of 0.02
Uanis(C020) \\sim Ueq: with sigma of 0.005 and sigma for terminal atoms of 0.01
Uanis(C01V) \\sim Ueq, Uanis(C01Z) \\sim Ueq: with sigma of 0.005 and sigma for
terminal atoms of 0.01
3.a Ternary CH refined with riding coordinates:
 C01H(H01H)
3.b Secondary CH2 refined with riding coordinates:
 C01Y(H01V,H01X), C021(H02D,H02E)
3.c Aromatic/amide H refined with riding coordinates:
 C00F(H00F), C00O(H00O), C00P(H00P), C00Q(H00Q), C00S(H00S), C00W(H00W),
 C00Y(H00Y), C00Z(H00Z), C011(H011), C012(H012), C013(H013), C014(H014),
 C015(H015), C019(H019), C01A(H01A), C01B(H01B), C01D(H01D), C01G(H01G),
 C01I(H01I), C01J(H01J), C01K(H01K), C01L(H01L), C01M(H01M), C01N(H01N),
 C01O(H01O), C01P(H01P), C01Q(H01Q), C01R(H01R), C01S(H01S), C01T(H01T),
 C01U(H01U), C01W(H01W)
3.d Idealised Me refined as rotating group:
 C01V(H01C,H01E,H01F), C020(H02A,H02B,H02C), C5(H5A,H5B,H5C)
;
_olex2_submission_special_instructions 'No special instructions were received'
_platon_squeeze_void_probe_radius 1.20

loop_
_space_group_symop_operation_xyz
'x, y, z'
'-x+1/2, -y, z+1/2'
'-x, y+1/2, -z+1/2'
'x+1/2, -y+1/2, -z'

loop_
_atom_site_label
_atom_site_type_symbol
_atom_site_fract_x
_atom_site_fract_y
_atom_site_fract_z
_atom_site_U_iso_or_equiv
_atom_site_adp_type
_atom_site_occupancy
_atom_site_site_symmetry_order
_atom_site_calc_flag
_atom_site_refinement_flags_posn
_atom_site_refinement_flags_adp
_atom_site_refinement_flags_occupancy
_atom_site_disorder_assembly
_atom_site_disorder_group
Cd01 Cd 0.77921(6) 0.65248(3) 0.27114(2) 0.03753(12) Uani 1 1 d . . . . .
Cd02 Cd 0.76754(5) 0.45999(3) 0.20741(2) 0.03683(12) Uani 1 1 d . . . . .
O003 O -0.1094(6) 0.5637(3) 0.23898(15) 0.0504(16) Uani 1 1 d . . . . .
O004 O 0.0040(6) 0.4784(3) 0.21041(19) 0.0630(19) Uani 1 1 d . . . . .
O005 O 0.5737(6) 0.5241(4) 0.22006(16) 0.0602(18) Uani 1 1 d . . . . .
N006 N 0.7509(8) 0.3911(4) 0.26066(17) 0.0480(18) Uani 1 1 d . . . . .
N007 N 0.7186(8) 0.4716(4) 0.65279(17) 0.0509(18) Uani 1 1 d . . . . .
O008 O 0.8887(7) 0.7462(4) 0.23228(18) 0.067(2) Uani 1 1 d . . . . .
O009 O 0.5860(6) 0.5872(4) 0.27375(18) 0.0588(18) Uani 1 1 d . . . . .
N00A N 0.7305(8) -0.2447(4) 0.30832(18) 0.0526(19) Uani 1 1 d . . . . .
N00B N 0.3650(8) -0.0985(4) 0.67480(18) 0.052(2) Uani 1 1 d . . . . .
O00C O 0.6762(8) 0.7210(4) 0.21847(19) 0.077(2) Uani 1 1 d . . . . .
N00D N 0.7847(9) 0.7590(4) 0.2128(2) 0.061(2) Uani 1 1 d . . . . .
C00E C 0.6585(9) 0.1712(4) 0.46839(19) 0.043(2) Uani 1 1 d . . . . .
C00F C 0.8582(9) 0.3340(5) 0.3124(2) 0.052(2) Uani 1 1 d . . . . .
H00F H 0.9384 0.3194 0.3246 0.062 Uiso 1 1 calc R . . . .
C00G C 0.0030(7) 0.5378(5) 0.2264(2) 0.0416(18) Uani 1 1 d . . . . .
C00H C 0.7124(9) 0.2793(4) 0.36418(19) 0.0435(19) Uani 1 1 d . . . . .
C00I C 0.6816(9) 0.2064(4) 0.4315(2) 0.043(2) Uani 1 1 d . . . . .
C00J C 0.6657(9) 0.2231(4) 0.49989(19) 0.042(2) Uani 1 1 d . . . . .
C00K C 0.6883(9) 0.3746(5) 0.5919(2) 0.048(2) Uani 1 1 d . . . . .
C00L C 0.6308(10) 0.0969(5) 0.4714(2) 0.046(2) Uani 1 1 d . . . . .
C00M C 0.6771(10) 0.3221(5) 0.55996(19) 0.046(2) Uani 1 1 d . . . . .
C00N C 0.7245(9) 0.3197(4) 0.32825(19) 0.0418(18) Uani 1 1 d . . . . .
C00O C 0.6286(9) 0.3752(5) 0.2754(3) 0.058(3) Uani 1 1 d . . . . .
H00O H 0.5491 0.3867 0.2621 0.070 Uiso 1 1 calc R . . . .
C00P C 0.8159(9) 0.2815(5) 0.3902(2) 0.047(2) Uani 1 1 d . . . . .
H00P H 0.8988 0.3059 0.3846 0.057 Uiso 1 1 calc R . . . .
C00Q C 0.8669(9) 0.3696(5) 0.2789(2) 0.053(2) Uani 1 1 d . . . . .
H00Q H 0.9535 0.3790 0.2687 0.064 Uiso 1 1 calc R . . . .
C00R C 0.6460(10) 0.0408(5) 0.4415(2) 0.053(2) Uani 1 1 d . . . . .
C00S C 0.5976(10) 0.2350(5) 0.3704(2) 0.051(2) Uani 1 1 d . . . . .
H00S H 0.5317 0.2286 0.3521 0.061 Uiso 1 1 calc R . . . .
C00T C 0.5249(8) 0.5679(5) 0.2448(2) 0.045(2) Uani 1 1 d . . . . .
C00U C 0.4920(10) -0.0036(5) 0.5720(2) 0.052(2) Uani 1 1 d . . . . .
C00V C 0.3776(8) 0.6008(5) 0.2373(3) 0.051(2) Uani 1 1 d . . . . .
C00W C 0.7326(11) 0.2022(5) 0.5310(2) 0.055(2) Uani 1 1 d . . . . .
H00W H 0.7765 0.1554 0.5328 0.066 Uiso 1 1 calc R . . . .
C00X C 0.5848(10) 0.0634(5) 0.5068(2) 0.050(2) Uani 1 1 d . . . . .
C00Y C 0.4173(10) 0.0509(5) 0.5557(2) 0.058(2) Uani 1 1 d . . . . .
H00Y H 0.3351 0.0665 0.5666 0.069 Uiso 1 1 calc R . . . .
C00Z C 0.8012(9) 0.2496(4) 0.4236(2) 0.049(2) Uani 1 1 d . . . . .
H00Z H 0.8694 0.2561 0.4413 0.058 Uiso 1 1 calc R . . . .
N010 N 0.7500(13) 0.3158(6) 0.1683(3) 0.099(4) Uani 1 1 d . . . . .
C011 C 0.6158(10) 0.3453(5) 0.5276(2) 0.048(2) Uani 1 1 d . . . . .
H011 H 0.5780 0.3936 0.5256 0.058 Uiso 1 1 calc R . . . .
C012 C 0.6116(10) 0.2956(5) 0.4983(2) 0.049(2) Uani 1 1 d . . . . .
H012 H 0.5707 0.3117 0.4767 0.059 Uiso 1 1 calc R . . . .
C013 C 0.7333(11) 0.2543(5) 0.5610(2) 0.060(3) Uani 1 1 d . . . . .
H013 H 0.7762 0.2392 0.5825 0.072 Uiso 1 1 calc R . . . .
C014 C 0.5792(9) 0.1988(5) 0.4048(2) 0.047(2) Uani 1 1 d . . . . .
H014 H 0.5000 0.1703 0.4094 0.057 Uiso 1 1 calc R . . . .
C015 C 0.6586(11) 0.0056(5) 0.5244(2) 0.062(3) Uani 1 1 d . . . . .
H015 H 0.7422 -0.0110 0.5146 0.075 Uiso 1 1 calc R . . . .
C016 C 0.7064(11) -0.1354(5) 0.3608(2) 0.064(3) Uani 1 1 d . . . . .
C017 C 0.4476(10) -0.0360(5) 0.6074(2) 0.055(2) Uani 1 1 d . . . . .
O018 O 0.6584(16) 0.3641(5) 0.1751(3) 0.172(5) Uani 1 1 d . . . . .
C019 C 0.7706(10) 0.0346(5) 0.4223(3) 0.063(3) Uani 1 1 d . . . . .
H019 H 0.8418 0.0686 0.4273 0.076 Uiso 1 1 calc R . . . .
C01A C 0.7278(12) 0.3488(5) 0.6277(2) 0.072(3) Uani 1 1 d . . . . .
H01A H 0.7478 0.2979 0.6314 0.086 Uiso 1 1 calc R . . . .
C01B C 0.6099(11) -0.0265(6) 0.5554(2) 0.064(3) Uani 1 1 d . . . . .
H01B H 0.6598 -0.0661 0.5657 0.077 Uiso 1 1 calc R . . . .
C01C C 0.6807(10) -0.0740(5) 0.3886(2) 0.056(2) Uani 1 1 d . . . . .
C01D C 0.6129(9) 0.3428(6) 0.3090(2) 0.061(3) Uani 1 1 d . . . . .
H01D H 0.5246 0.3366 0.3187 0.073 Uiso 1 1 calc R . . . .
O01E O 0.7845(12) 0.8028(5) 0.1869(2) 0.114(3) Uani 1 1 d . . . . .
O01F O 0.7327(12) 0.2568(5) 0.1498(3) 0.128(4) Uani 1 1 d . . . . .
C01G C 0.4584(11) 0.0855(5) 0.5228(2) 0.055(2) Uani 1 1 d . . . . .
H01G H 0.4031 0.1222 0.5119 0.066 Uiso 1 1 calc R . . . .
C01H C 0.1325(9) 0.5884(5) 0.2292(3) 0.055(2) Uani 1 1 d . . . . .
H01H H 0.1066 0.6350 0.2420 0.066 Uiso 1 1 calc R . . . .
C01I C 0.7912(11) -0.0211(6) 0.3961(3) 0.072(3) Uani 1 1 d . . . . .
H01I H 0.8748 -0.0242 0.3835 0.086 Uiso 1 1 calc R . . . .
C01J C 0.6934(12) 0.4985(5) 0.6196(2) 0.067(3) Uani 1 1 d . . . . .
H01J H 0.6915 0.5506 0.6163 0.080 Uiso 1 1 calc R . . . .
C01K C 0.6686(12) 0.4500(5) 0.5884(2) 0.062(3) Uani 1 1 d . . . . .
H01K H 0.6396 0.4705 0.5663 0.074 Uiso 1 1 calc R . . . .
C01L C 0.7361(15) 0.3956(6) 0.6550(2) 0.089(4) Uani 1 1 d . . . . .
H01L H 0.7554 0.3753 0.6779 0.107 Uiso 1 1 calc R . . . .
C01M C 0.3119(13) -0.0333(5) 0.6636(2) 0.069(3) Uani 1 1 d . . . . .
H01M H 0.2431 -0.0091 0.6770 0.083 Uiso 1 1 calc R . . . .
C01N C 0.3615(13) -0.0015(6) 0.6310(3) 0.082(4) Uani 1 1 d . . . . .
H01N H 0.3326 0.0473 0.6253 0.099 Uiso 1 1 calc R . . . .
C01O C 0.8099(12) -0.1390(6) 0.3382(3) 0.107(4) Uani 1 1 d . . . . .
H01O H 0.8782 -0.1021 0.3403 0.128 Uiso 1 1 calc R . . . .
C01P C 0.6101(10) -0.1950(6) 0.3579(3) 0.071(3) Uani 1 1 d . . . . .
H01P H 0.5342 -0.1985 0.3734 0.085 Uiso 1 1 calc R . . . .
C01Q C 0.8259(12) -0.1903(5) 0.3128(3) 0.071(3) Uani 1 1 d . . . . .
H01Q H 0.9036 -0.1890 0.2978 0.085 Uiso 1 1 calc R . . . .
C01R C 0.5441(11) -0.0086(6) 0.4336(3) 0.076(3) Uani 1 1 d . . . . .
H01R H 0.4605 -0.0038 0.4460 0.091 Uiso 1 1 calc R . . . .
C01S C 0.5560(11) -0.0662(6) 0.4081(3) 0.078(3) Uani 1 1 d . . . . .
H01S H 0.4825 -0.0991 0.4039 0.094 Uiso 1 1 calc R . . . .
C01T C 0.4605(11) -0.1356(6) 0.6536(3) 0.069(3) Uani 1 1 d . . . . .
H01T H 0.4970 -0.1819 0.6610 0.083 Uiso 1 1 calc R . . . .
C01U C 0.5020(12) -0.1019(6) 0.6205(3) 0.073(3) Uani 1 1 d . . . . .
H01U H 0.5701 -0.1259 0.6068 0.088 Uiso 1 1 calc R . . . .
C01V C 0.2796(12) 0.4732(6) 0.2493(4) 0.089(3) Uani 1 1 d . U . . .
H01C H 0.1988 0.4481 0.2586 0.134 Uiso 1 1 calc GR . . . .
H01E H 0.3579 0.4616 0.2644 0.134 Uiso 1 1 calc GR . . . .
H01F H 0.2974 0.4563 0.2248 0.134 Uiso 1 1 calc GR . . . .
C01W C 0.6329(10) -0.2465(5) 0.3316(3) 0.063(3) Uani 1 1 d . . . . .
H01W H 0.5719 -0.2872 0.3304 0.075 Uiso 1 1 calc R . . . .
O01X O 0.8517(12) 0.3399(8) 0.1785(4) 0.207(6) Uani 1 1 d . . . . .
C01Y C 0.1854(15) 0.6093(10) 0.1923(4) 0.140(6) Uani 1 1 d . . . . .
H01V H 0.1573 0.5722 0.1743 0.169 Uiso 1 1 calc R . . . .
H01X H 0.1509 0.6586 0.1850 0.169 Uiso 1 1 calc R . . . .
C01Z C 0.2569(15) 0.5529(7) 0.2492(4) 0.099(3) Uani 1 1 d . U . . .
C020 C 0.361(2) 0.6748(9) 0.2555(4) 0.140(6) Uani 1 1 d . U . . .
H02A H 0.4306 0.6803 0.2740 0.210 Uiso 1 1 calc GR . . . .
H02B H 0.2707 0.6776 0.2665 0.210 Uiso 1 1 calc GR . . . .
H02C H 0.3708 0.7146 0.2379 0.210 Uiso 1 1 calc GR . . . .
C021 C 0.3360(16) 0.6106(11) 0.1962(4) 0.129(5) Uani 1 1 d . U . . .
H02D H 0.3719 0.6582 0.1870 0.155 Uiso 1 1 calc R . . . .
H02E H 0.3763 0.5700 0.1818 0.155 Uiso 1 1 calc R . . . .
C5 C 0.213(2) 0.5539(16) 0.2925(5) 0.216(10) Uani 1 1 d . U . . .
H5A H 0.2171 0.6048 0.3016 0.323 Uiso 1 1 calc GR . . . .
H5B H 0.2755 0.5226 0.3061 0.323 Uiso 1 1 calc GR . . . .
H5C H 0.1201 0.5349 0.2951 0.323 Uiso 1 1 calc GR . . . .

loop_
_atom_site_aniso_label
_atom_site_aniso_U_11
_atom_site_aniso_U_22
_atom_site_aniso_U_33
_atom_site_aniso_U_23
_atom_site_aniso_U_13
_atom_site_aniso_U_12
Cd01 0.0401(2) 0.0405(2) 0.0320(2) -0.0050(2) -0.0026(2) 0.0049(2)
Cd02 0.0337(2) 0.0443(2) 0.0325(2) 0.0075(2) 0.0012(2) 0.0000(2)
O003 0.037(3) 0.060(3) 0.054(3) -0.013(3) 0.011(2) 0.013(2)
O004 0.040(3) 0.060(4) 0.089(4) -0.027(4) 0.016(3) -0.001(3)
O005 0.049(3) 0.082(4) 0.050(3) 0.002(3) 0.005(3) 0.024(3)
N006 0.061(4) 0.042(3) 0.041(3) 0.007(3) -0.002(3) -0.011(3)
N007 0.061(4) 0.053(4) 0.039(3) -0.009(3) -0.007(3) 0.000(4)
O008 0.062(4) 0.083(4) 0.056(4) 0.007(4) 0.002(3) -0.012(4)
O009 0.040(3) 0.080(4) 0.057(3) 0.019(4) 0.000(3) -0.012(3)
N00A 0.062(4) 0.053(4) 0.042(3) -0.006(3) 0.012(4) -0.010(4)
N00B 0.073(5) 0.050(4) 0.032(3) -0.004(3) 0.014(3) 0.000(4)
O00C 0.076(4) 0.089(5) 0.065(4) 0.014(4) -0.014(4) -0.005(4)
N00D 0.075(5) 0.048(4) 0.060(4) 0.007(4) 0.023(4) 0.001(4)
C00E 0.069(5) 0.037(4) 0.022(3) 0.001(3) 0.008(3) -0.004(4)
C00F 0.055(5) 0.058(5) 0.041(4) 0.011(4) -0.008(4) 0.005(4)
C00G 0.033(3) 0.045(4) 0.047(4) 0.009(4) 0.010(3) 0.008(3)
C00H 0.057(4) 0.043(4) 0.030(3) -0.003(3) 0.012(4) 0.004(4)
C00I 0.070(5) 0.033(3) 0.027(3) -0.002(3) -0.004(4) 0.000(4)
C00J 0.064(5) 0.038(4) 0.023(3) -0.003(3) 0.008(3) -0.007(4)
C00K 0.068(5) 0.040(4) 0.036(4) -0.009(3) 0.002(4) -0.008(4)
C00L 0.071(5) 0.038(4) 0.029(4) 0.001(3) 0.009(4) 0.001(4)
C00M 0.069(5) 0.046(4) 0.024(3) -0.007(3) -0.007(4) 0.004(4)
C00N 0.049(4) 0.042(3) 0.035(3) 0.005(3) 0.007(4) 0.004(4)
C00O 0.046(4) 0.071(5) 0.057(5) 0.024(5) -0.004(4) 0.004(4)
C00P 0.059(5) 0.048(4) 0.034(4) 0.005(4) 0.005(4) -0.015(4)
C00Q 0.042(4) 0.060(5) 0.058(5) 0.015(4) 0.007(4) 0.003(4)
C00R 0.090(6) 0.038(4) 0.030(3) -0.004(3) 0.018(4) -0.020(4)
C00S 0.067(5) 0.052(5) 0.033(4) 0.004(4) -0.004(4) -0.010(4)
C00T 0.036(4) 0.043(4) 0.056(5) 0.013(4) -0.004(4) -0.001(3)
C00U 0.079(6) 0.037(4) 0.041(4) -0.006(4) 0.017(4) 0.000(4)
C00V 0.025(3) 0.054(5) 0.074(6) 0.005(5) 0.007(4) 0.011(3)
C00W 0.076(6) 0.044(4) 0.046(4) -0.003(4) -0.007(5) 0.012(4)
C00X 0.078(6) 0.044(4) 0.029(4) -0.009(4) 0.020(4) -0.013(4)
C00Y 0.085(6) 0.043(4) 0.045(4) 0.003(4) 0.034(4) 0.003(4)
C00Z 0.062(5) 0.042(4) 0.042(4) 0.001(4) -0.006(4) -0.012(4)
N010 0.129(9) 0.092(6) 0.074(6) -0.002(5) -0.005(7) -0.044(7)
C011 0.075(5) 0.034(4) 0.035(4) -0.005(4) -0.005(4) 0.005(4)
C012 0.074(5) 0.044(4) 0.031(4) -0.003(4) -0.009(4) 0.008(4)
C013 0.095(7) 0.059(5) 0.027(3) -0.004(4) -0.014(4) -0.004(6)
C014 0.056(5) 0.052(5) 0.033(4) -0.002(4) 0.011(4) -0.011(4)
C015 0.068(5) 0.062(5) 0.056(5) 0.009(5) 0.016(5) 0.019(5)
C016 0.091(6) 0.051(4) 0.051(4) -0.019(4) 0.027(5) -0.026(5)
C017 0.079(5) 0.041(4) 0.043(4) -0.009(4) 0.026(4) -0.005(5)
O018 0.287(14) 0.055(5) 0.175(9) -0.008(6) -0.125(9) 0.015(7)
C019 0.062(5) 0.059(5) 0.068(5) -0.022(4) 0.008(5) -0.015(5)
C01A 0.128(8) 0.041(4) 0.047(4) -0.006(4) 0.007(6) 0.031(6)
C01B 0.093(7) 0.055(5) 0.046(5) 0.016(4) 0.023(5) 0.013(5)
C01C 0.067(5) 0.045(4) 0.055(5) -0.019(4) 0.021(4) -0.015(4)
C01D 0.040(4) 0.090(7) 0.053(5) 0.019(5) 0.010(4) 0.006(5)
O01E 0.167(9) 0.093(5) 0.080(5) 0.032(5) 0.007(6) -0.025(7)
O01F 0.156(9) 0.086(5) 0.141(8) -0.045(5) -0.011(8) 0.004(7)
C01G 0.080(6) 0.049(5) 0.037(4) 0.002(4) 0.006(4) 0.020(4)
C01H 0.050(5) 0.051(5) 0.064(5) 0.007(5) -0.017(5) 0.003(4)
C01I 0.060(5) 0.085(6) 0.069(5) -0.043(5) 0.011(5) -0.004(5)
C01J 0.110(8) 0.049(5) 0.041(4) -0.012(4) 0.000(5) 0.011(5)
C01K 0.101(7) 0.052(5) 0.032(4) -0.008(4) -0.004(5) 0.005(5)
C01L 0.168(12) 0.060(5) 0.040(4) -0.006(4) -0.029(7) 0.006(8)
C01M 0.112(8) 0.047(5) 0.048(5) -0.004(4) 0.023(5) 0.001(6)
C01N 0.132(9) 0.052(5) 0.063(6) 0.006(5) 0.039(6) -0.010(6)
C01O 0.114(7) 0.087(6) 0.118(7) -0.063(6) 0.084(5) -0.052(6)
C01P 0.053(5) 0.080(6) 0.080(6) -0.047(5) 0.027(5) -0.026(4)
C01Q 0.087(6) 0.056(5) 0.069(5) -0.038(4) 0.031(5) -0.028(5)
C01R 0.065(6) 0.092(7) 0.071(6) -0.037(6) 0.028(5) -0.020(5)
C01S 0.075(6) 0.075(6) 0.083(6) -0.041(5) 0.033(5) -0.035(5)
C01T 0.090(7) 0.068(6) 0.049(5) 0.018(5) 0.024(5) 0.021(5)
C01U 0.093(7) 0.075(6) 0.052(5) 0.016(5) 0.032(5) 0.018(6)
C01V 0.071(5) 0.075(5) 0.123(7) 0.028(5) -0.013(6) -0.021(5)
C01W 0.053(5) 0.060(5) 0.075(6) -0.034(5) 0.012(5) -0.019(4)
O01X 0.109(7) 0.271(13) 0.242(12) -0.157(10) 0.046(8) -0.084(8)
C01Y 0.119(9) 0.198(14) 0.104(11) 0.017(11) 0.003(9) -0.096(9)
C01Z 0.091(5) 0.097(5) 0.110(5) 0.004(4) -0.012(4) -0.010(4)
C020 0.143(9) 0.130(9) 0.147(9) -0.028(7) -0.027(8) 0.031(7)
C021 0.111(8) 0.151(9) 0.126(9) 0.018(8) 0.003(7) 0.008(7)
C5 0.177(15) 0.287(18) 0.183(15) 0.014(15) 0.007(13) 0.017(15)

loop_
_atom_type_symbol
_atom_type_description
_atom_type_scat_dispersion_real
_atom_type_scat_dispersion_imag
_atom_type_scat_source
C C 0.0033 0.0016 'International Tables Vol C Tables 4.2.6.8 and 6.1.1.4'
H H 0.0000 0.0000 'International Tables Vol C Tables 4.2.6.8 and 6.1.1.4'
N N 0.0061 0.0033 'International Tables Vol C Tables 4.2.6.8 and 6.1.1.4'
O O 0.0106 0.0060 'International Tables Vol C Tables 4.2.6.8 and 6.1.1.4'
Cd Cd -0.8075 1.2024 'International Tables Vol C Tables 4.2.6.8 and 6.1.1.4'

loop_
_geom_angle_atom_site_label_1
_geom_angle_atom_site_label_2
_geom_angle_atom_site_label_3
_geom_angle
_geom_angle_site_symmetry_1
_geom_angle_site_symmetry_3
_geom_angle_publ_flag
O003 Cd01 O008 87.7(2) 1_655 . ?
O003 Cd01 N00A 163.0(2) 1_655 1_565 ?
O003 Cd01 N00B 89.4(2) 1_655 4_556 ?
O003 Cd01 O00C 97.1(2) 1_655 . ?
O008 Cd01 O00C 52.1(2) . . ?
O009 Cd01 O003 93.6(2) . 1_655 ?
O009 Cd01 O008 139.0(2) . . ?
O009 Cd01 N00A 102.4(3) . 1_565 ?
O009 Cd01 N00B 92.8(3) . 4_556 ?
O009 Cd01 O00C 87.2(2) . . ?
N00A Cd01 O008 84.1(2) 1_565 . ?
N00A Cd01 N00B 83.9(2) 1_565 4_556 ?
N00A Cd01 O00C 89.7(2) 1_565 . ?
N00B Cd01 O008 128.2(3) 4_556 . ?
N00B Cd01 O00C 173.4(2) 4_556 . ?
O003 Cd02 C00G 27.4(2) 1_655 1_655 ?
O003 Cd02 O01X 132.1(3) 1_655 . ?
O004 Cd02 O003 53.0(2) 1_655 1_655 ?
O004 Cd02 N006 95.9(3) 1_655 . ?
O004 Cd02 N007 84.9(3) 1_655 2_664 ?
O004 Cd02 C00G 25.7(2) 1_655 1_655 ?
O004 Cd02 O018 125.2(4) 1_655 . ?
O004 Cd02 O01X 79.6(3) 1_655 . ?
O005 Cd02 O003 85.9(2) . 1_655 ?
O005 Cd02 O004 138.3(2) . 1_655 ?
O005 Cd02 N006 91.9(2) . . ?
O005 Cd02 N007 87.9(2) . 2_664 ?
O005 Cd02 C00G 112.7(2) . 1_655 ?
O005 Cd02 O018 95.5(4) . . ?
O005 Cd02 O01X 142.0(3) . . ?
N006 Cd02 O003 91.6(2) . 1_655 ?
N006 Cd02 N007 178.9(2) . 2_664 ?
N006 Cd02 C00G 96.1(2) . 1_655 ?
N006 Cd02 O018 90.9(3) . . ?
N006 Cd02 O01X 86.2(4) . . ?
N007 Cd02 O003 89.4(2) 2_664 1_655 ?
N007 Cd02 C00G 84.9(2) 2_664 1_655 ?
N007 Cd02 O01X 93.3(4) 2_664 . ?
O018 Cd02 O003 177.0(4) . 1_655 ?
O018 Cd02 N007 88.1(3) . 2_664 ?
O018 Cd02 C00G 150.6(4) . 1_655 ?
O018 Cd02 O01X 46.6(4) . . ?
O01X Cd02 C00G 105.3(3) . 1_655 ?
Cd01 O003 Cd02 122.4(2) 1_455 1_455 ?
C00G O003 Cd01 149.1(5) . 1_455 ?
C00G O003 Cd02 88.5(5) . 1_455 ?
C00G O004 Cd02 98.0(5) . 1_455 ?
C00T O005 Cd02 139.4(5) . . ?
C00O N006 Cd02 121.2(6) . . ?
C00O N006 C00Q 118.2(7) . . ?
C00Q N006 Cd02 120.4(6) . . ?
C01J N007 Cd02 127.5(6) . 2_665 ?
C01J N007 C01L 115.6(7) . . ?
C01L N007 Cd02 116.9(5) . 2_665 ?
N00D O008 Cd01 96.2(5) . . ?
C00T O009 Cd01 120.2(5) . . ?
C01Q N00A Cd01 119.6(6) . 1_545 ?
C01W N00A Cd01 121.6(6) . 1_545 ?
C01W N00A C01Q 116.4(8) . . ?
C01M N00B Cd01 118.6(6) . 4_456 ?
C01M N00B C01T 120.0(8) . . ?
C01T N00B Cd01 121.3(6) . 4_456 ?
N00D O00C Cd01 93.2(5) . . ?
O008 N00D O00C 118.4(7) . . ?
O01E N00D O008 123.8(9) . . ?
O01E N00D O00C 117.6(9) . . ?
C00J C00E C00I 116.1(6) . . ?
C00L C00E C00I 120.5(7) . . ?
C00L C00E C00J 123.4(7) . . ?
C00N C00F H00F 120.2 . . ?
C00Q C00F H00F 120.2 . . ?
C00Q C00F C00N 119.5(8) . . ?
O003 C00G Cd02 64.1(4) . 1_455 ?
O003 C00G C01H 117.5(7) . . ?
O004 C00G Cd02 56.3(4) . 1_455 ?
O004 C00G O003 120.0(7) . . ?
O004 C00G C01H 122.2(7) . . ?
C01H C00G Cd02 168.2(6) . 1_455 ?
C00P C00H C00N 122.4(7) . . ?
C00S C00H C00N 118.6(7) . . ?
C00S C00H C00P 118.9(7) . . ?
C00Z C00I C00E 121.8(7) . . ?
C014 C00I C00E 119.0(7) . . ?
C014 C00I C00Z 119.1(7) . . ?
C00W C00J C00E 120.6(7) . . ?
C00W C00J C012 117.6(7) . . ?
C012 C00J C00E 121.6(7) . . ?
C01A C00K C00M 122.3(7) . . ?
C01K C00K C00M 121.9(7) . . ?
C01K C00K C01A 115.7(7) . . ?
C00E C00L C00R 124.8(7) . . ?
C00E C00L C00X 121.3(7) . . ?
C00R C00L C00X 113.9(7) . . ?
C011 C00M C00K 121.0(7) . . ?
C013 C00M C00K 120.9(7) . . ?
C013 C00M C011 118.0(7) . . ?
C00F C00N C00H 120.5(7) . . ?
C01D C00N C00F 116.9(7) . . ?
C01D C00N C00H 122.6(8) . . ?
N006 C00O H00O 118.2 . . ?
N006 C00O C01D 123.6(8) . . ?
C01D C00O H00O 118.2 . . ?
C00H C00P H00P 118.8 . . ?
C00Z C00P C00H 122.4(8) . . ?
C00Z C00P H00P 118.8 . . ?
N006 C00Q C00F 121.0(8) . . ?
N006 C00Q H00Q 119.5 . . ?
C00F C00Q H00Q 119.5 . . ?
C019 C00R C00L 120.5(8) . . ?
C01R C00R C00L 121.3(9) . . ?
C01R C00R C019 118.0(8) . . ?
C00H C00S H00S 119.9 . . ?
C00H C00S C014 120.2(8) . . ?
C014 C00S H00S 119.9 . . ?
O005 C00T C00V 115.7(7) . . ?
O009 C00T O005 125.9(8) . . ?
O009 C00T C00V 118.4(8) . . ?
C00Y C00U C017 120.8(8) . . ?
C00Y C00U C01B 117.7(8) . . ?
C01B C00U C017 121.5(8) . . ?
C00T C00V C021 116.4(9) . . ?
C01Z C00V C00T 116.3(8) . . ?
C01Z C00V C021 98.1(10) . . ?
C020 C00V C00T 110.4(10) . . ?
C020 C00V C01Z 106.5(11) . . ?
C020 C00V C021 108.0(11) . . ?
C00J C00W H00W 121.0 . . ?
C00J C00W C013 118.0(8) . . ?
C013 C00W H00W 121.0 . . ?
C015 C00X C00L 122.5(8) . . ?
C015 C00X C01G 116.6(8) . . ?
C01G C00X C00L 120.7(8) . . ?
C00U C00Y H00Y 118.6 . . ?
C00U C00Y C01G 122.8(9) . . ?
C01G C00Y H00Y 118.6 . . ?
C00I C00Z H00Z 120.2 . . ?
C00P C00Z C00I 119.6(8) . . ?
C00P C00Z H00Z 120.2 . . ?
O018 N010 O01F 125.3(12) . . ?
O01X N010 O018 106.9(12) . . ?
O01X N010 O01F 127.3(14) . . ?
C00M C011 H011 120.4 . . ?
C012 C011 C00M 119.1(8) . . ?
C012 C011 H011 120.4 . . ?
C00J C012 C011 122.9(8) . . ?
C00J C012 H012 118.5 . . ?
C011 C012 H012 118.5 . . ?
C00M C013 C00W 124.2(8) . . ?
C00M C013 H013 117.9 . . ?
C00W C013 H013 117.9 . . ?
C00I C014 C00S 119.3(8) . . ?
C00I C014 H014 120.4 . . ?
C00S C014 H014 120.4 . . ?
C00X C015 H015 119.5 . . ?
C01B C015 C00X 121.0(9) . . ?
C01B C015 H015 119.5 . . ?
C01O C016 C01C 126.3(9) . . ?
C01O C016 C01P 114.9(9) . . ?
C01P C016 C01C 118.8(8) . . ?
C01N C017 C00U 124.5(9) . . ?
C01N C017 C01U 113.5(9) . . ?
C01U C017 C00U 121.7(8) . . ?
N010 O018 Cd02 106.1(10) . . ?
C00R C019 H019 119.1 . . ?
C01I C019 C00R 121.8(9) . . ?
C01I C019 H019 119.1 . . ?
C00K C01A H01A 119.4 . . ?
C01L C01A C00K 121.1(8) . . ?
C01L C01A H01A 119.4 . . ?
C00U C01B C015 123.0(9) . . ?
C00U C01B H01B 118.5 . . ?
C015 C01B H01B 118.5 . . ?
C01I C01C C016 118.1(8) . . ?
C01S C01C C016 123.7(8) . . ?
C01S C01C C01I 118.2(8) . . ?
C00N C01D C00O 120.6(8) . . ?
C00N C01D H01D 119.7 . . ?
C00O C01D H01D 119.7 . . ?
C00X C01G H01G 120.6 . . ?
C00Y C01G C00X 118.8(8) . . ?
C00Y C01G H01G 120.6 . . ?
C00G C01H H01H 108.2 . . ?
C01Y C01H C00G 111.3(9) . . ?
C01Y C01H H01H 108.2 . . ?
C01Y C01H C01Z 105.4(10) . . ?
C01Z C01H C00G 115.2(8) . . ?
C01Z C01H H01H 108.2 . . ?
C019 C01I C01C 118.9(9) . . ?
C019 C01I H01I 120.6 . . ?
C01C C01I H01I 120.6 . . ?
N007 C01J H01J 118.6 . . ?
N007 C01J C01K 122.8(8) . . ?
C01K C01J H01J 118.6 . . ?
C00K C01K C01J 119.1(8) . . ?
C00K C01K H01K 120.5 . . ?
C01J C01K H01K 120.5 . . ?
N007 C01L H01L 117.5 . . ?
C01A C01L N007 125.1(9) . . ?
C01A C01L H01L 117.5 . . ?
N00B C01M H01M 120.7 . . ?
N00B C01M C01N 118.7(10) . . ?
C01N C01M H01M 120.7 . . ?
C017 C01N C01M 125.2(10) . . ?
C017 C01N H01N 117.4 . . ?
C01M C01N H01N 117.4 . . ?
C016 C01O H01O 117.3 . . ?
C016 C01O C01Q 125.3(11) . . ?
C01Q C01O H01O 117.3 . . ?
C016 C01P H01P 121.5 . . ?
C01W C01P C016 117.0(9) . . ?
C01W C01P H01P 121.5 . . ?
N00A C01Q H01Q 119.9 . . ?
C01O C01Q N00A 120.2(10) . . ?
C01O C01Q H01Q 119.9 . . ?
C00R C01R H01R 118.0 . . ?
C00R C01R C01S 124.1(9) . . ?
C01S C01R H01R 118.0 . . ?
C01C C01S H01S 120.5 . . ?
C01R C01S C01C 119.1(9) . . ?
C01R C01S H01S 120.5 . . ?
N00B C01T H01T 120.8 . . ?
N00B C01T C01U 118.4(9) . . ?
C01U C01T H01T 120.8 . . ?
C017 C01U C01T 123.6(10) . . ?
C017 C01U H01U 118.2 . . ?
C01T C01U H01U 118.2 . . ?
H01C C01V H01E 109.5 . . ?
H01C C01V H01F 109.5 . . ?
H01E C01V H01F 109.5 . . ?
C01Z C01V H01C 109.5 . . ?
C01Z C01V H01E 109.5 . . ?
C01Z C01V H01F 109.5 . . ?
N00A C01W C01P 125.8(9) . . ?
N00A C01W H01W 117.1 . . ?
C01P C01W H01W 117.1 . . ?
N010 O01X Cd02 100.2(10) . . ?
C01H C01Y H01V 110.8 . . ?
C01H C01Y H01X 110.8 . . ?
H01V C01Y H01X 108.8 . . ?
C021 C01Y C01H 104.9(12) . . ?
C021 C01Y H01V 110.8 . . ?
C021 C01Y H01X 110.8 . . ?
C00V C01Z C01H 103.6(9) . . ?
C00V C01Z C5 118.3(13) . . ?
C01H C01Z C5 104.7(13) . . ?
C01V C01Z C00V 116.0(12) . . ?
C01V C01Z C01H 121.6(11) . . ?
C01V C01Z C5 92.8(13) . . ?
C00V C020 H02A 109.5 . . ?
C00V C020 H02B 109.5 . . ?
C00V C020 H02C 109.5 . . ?
H02A C020 H02B 109.5 . . ?
H02A C020 H02C 109.5 . . ?
H02B C020 H02C 109.5 . . ?
C00V C021 H02D 109.6 . . ?
C00V C021 H02E 109.6 . . ?
C01Y C021 C00V 110.2(12) . . ?
C01Y C021 H02D 109.6 . . ?
C01Y C021 H02E 109.6 . . ?
H02D C021 H02E 108.1 . . ?
C01Z C5 H5A 109.5 . . ?
C01Z C5 H5B 109.5 . . ?
C01Z C5 H5C 109.5 . . ?
H5A C5 H5B 109.5 . . ?
H5A C5 H5C 109.5 . . ?
H5B C5 H5C 109.5 . . ?

loop_
_geom_bond_atom_site_label_1
_geom_bond_atom_site_label_2
_geom_bond_distance
_geom_bond_site_symmetry_2
_geom_bond_publ_flag
Cd01 O003 2.237(5) 1_655 ?
Cd01 O008 2.427(7) . ?
Cd01 O009 2.194(6) . ?
Cd01 N00A 2.320(7) 1_565 ?
Cd01 N00B 2.350(7) 4_556 ?
Cd01 O00C 2.486(7) . ?
Cd02 O003 2.471(6) 1_655 ?
Cd02 O004 2.306(5) 1_655 ?
Cd02 O005 2.234(6) . ?
Cd02 N006 2.306(6) . ?
Cd02 N007 2.343(6) 2_664 ?
Cd02 C00G 2.745(8) 1_655 ?
Cd02 O018 2.321(11) . ?
Cd02 O01X 2.506(14) . ?
O003 Cd01 2.238(5) 1_455 ?
O003 Cd02 2.471(6) 1_455 ?
O003 C00G 1.263(9) . ?
O004 Cd02 2.306(5) 1_455 ?
O004 C00G 1.203(10) . ?
O005 C00T 1.284(10) . ?
N006 C00O 1.327(11) . ?
N006 C00Q 1.358(11) . ?
N007 Cd02 2.343(6) 2_665 ?
N007 C01J 1.327(11) . ?
N007 C01L 1.356(12) . ?
O008 N00D 1.252(10) . ?
O009 C00T 1.259(10) . ?
N00A Cd01 2.320(7) 1_545 ?
N00A C01Q 1.340(12) . ?
N00A C01W 1.272(11) . ?
N00B Cd01 2.350(7) 4_456 ?
N00B C01M 1.326(12) . ?
N00B C01T 1.372(12) . ?
O00C N00D 1.261(11) . ?
N00D O01E 1.224(11) . ?
C00E C00I 1.505(10) . ?
C00E C00J 1.476(10) . ?
C00E C00L 1.344(11) . ?
C00F H00F 0.9300 . ?
C00F C00N 1.436(12) . ?
C00F C00Q 1.384(12) . ?
C00G Cd02 2.745(8) 1_455 ?
C00G C01H 1.540(11) . ?
C00H C00N 1.502(10) . ?
C00H C00P 1.382(12) . ?
C00H C00S 1.375(12) . ?
C00I C00Z 1.413(12) . ?
C00I C014 1.397(11) . ?
C00J C00W 1.362(11) . ?
C00J C012 1.386(11) . ?
C00K C00M 1.496(11) . ?
C00K C01A 1.443(12) . ?
C00K C01K 1.351(12) . ?
C00L C00R 1.487(11) . ?
C00L C00X 1.491(11) . ?
C00M C011 1.388(11) . ?
C00M C013 1.316(12) . ?
C00N C01D 1.350(12) . ?
C00O H00O 0.9300 . ?
C00O C01D 1.368(12) . ?
C00P H00P 0.9300 . ?
C00P C00Z 1.356(11) . ?
C00Q H00Q 0.9300 . ?
C00R C019 1.396(13) . ?
C00R C01R 1.346(14) . ?
C00S H00S 0.9300 . ?
C00S C014 1.424(11) . ?
C00T C00V 1.559(11) . ?
C00U C00Y 1.343(13) . ?
C00U C017 1.482(12) . ?
C00U C01B 1.352(13) . ?
C00V C01Z 1.504(16) . ?
C00V C020 1.476(18) . ?
C00V C021 1.570(17) . ?
C00W H00W 0.9300 . ?
C00W C013 1.433(11) . ?
C00X C015 1.403(12) . ?
C00X C01G 1.409(13) . ?
C00Y H00Y 0.9300 . ?
C00Y C01G 1.407(12) . ?
C00Z H00Z 0.9300 . ?
N010 O018 1.252(16) . ?
N010 O01F 1.256(13) . ?
N010 O01X 1.133(15) . ?
C011 H011 0.9300 . ?
C011 C012 1.387(11) . ?
C012 H012 0.9300 . ?
C013 H013 0.9300 . ?
C014 H014 0.9300 . ?
C015 H015 0.9300 . ?
C015 C01B 1.355(12) . ?
C016 C01C 1.509(12) . ?
C016 C01O 1.298(14) . ?
C016 C01P 1.409(13) . ?
C017 C01N 1.345(13) . ?
C017 C01U 1.364(14) . ?
C019 H019 0.9300 . ?
C019 C01I 1.391(13) . ?
C01A H01A 0.9300 . ?
C01A C01L 1.301(12) . ?
C01B H01B 0.9300 . ?
C01C C01I 1.444(13) . ?
C01C C01S 1.406(13) . ?
C01D H01D 0.9300 . ?
C01G H01G 0.9300 . ?
C01H H01H 0.9800 . ?
C01H C01Y 1.491(16) . ?
C01H C01Z 1.540(16) . ?
C01I H01I 0.9300 . ?
C01J H01J 0.9300 . ?
C01J C01K 1.449(12) . ?
C01K H01K 0.9300 . ?
C01L H01L 0.9300 . ?
C01M H01M 0.9300 . ?
C01M C01N 1.402(13) . ?
C01N H01N 0.9300 . ?
C01O H01O 0.9300 . ?
C01O C01Q 1.311(13) . ?
C01P H01P 0.9300 . ?
C01P C01W 1.341(13) . ?
C01Q H01Q 0.9300 . ?
C01R H01R 0.9300 . ?
C01R C01S 1.386(14) . ?
C01S H01S 0.9300 . ?
C01T H01T 0.9300 . ?
C01T C01U 1.412(13) . ?
C01U H01U 0.9300 . ?
C01V H01C 0.9600 . ?
C01V H01E 0.9600 . ?
C01V H01F 0.9600 . ?
C01V C01Z 1.425(16) . ?
C01W H01W 0.9300 . ?
C01Y H01V 0.9700 . ?
C01Y H01X 0.9700 . ?
C01Y C021 1.46(2) . ?
C01Z C5 1.64(2) . ?
C020 H02A 0.9600 . ?
C020 H02B 0.9600 . ?
C020 H02C 0.9600 . ?
C021 H02D 0.9700 . ?
C021 H02E 0.9700 . ?
C5 H5A 0.9600 . ?
C5 H5B 0.9600 . ?
C5 H5C 0.9600 . ?

loop_
_platon_squeeze_void_nr
_platon_squeeze_void_average_x
_platon_squeeze_void_average_y
_platon_squeeze_void_average_z
_platon_squeeze_void_volume
_platon_squeeze_void_count_electrons
_platon_squeeze_void_content
1 0.039 0.250 0.000 829 207 ' '
2 -0.084 0.750 0.500 827 208 ' '
